data_7108653
loop_
_publ_author_name
'Zhu, Xiancui'
'Zhou, Shuangliu'
'Wang, Shaowu'
'Wei, Yun'
'Zhang, Lijun'
'Wang, Fenhua'
'Wang, Shaoyin'
'Feng, Zhijun'

_publ_section_title
;
 Rare-earth metal complexes having an unusual indolyl-1,2-dianion through
 C--H activation with a novel \h1:(\m2--\h1:\h1) bonding with metals
;
_journal_coden_ASTM CHCOFS
_journal_issue 98
_journal_name_full
;
 Chemical Communications (Cambridge, United Kingdom)
;
_journal_page_first 12020
_journal_page_last 12022
_journal_paper_doi 10.1039/c2cc36045d
_journal_volume 48
_journal_year 2012
_chemical_formula_sum 'C38 H70 Li N6 Si4 Y'
_chemical_formula_weight 819.21
_space_group_IT_number 13
_symmetry_cell_setting monoclinic
_symmetry_space_group_name_Hall '-P 2yc'
_symmetry_space_group_name_H-M 'P 1 2/c 1'
_atom_sites_solution_hydrogens geom
_atom_sites_solution_primary direct
_atom_sites_solution_secondary difmap
_audit_creation_method SHELXL-97
_cell_angle_alpha 90.00
_cell_angle_beta 124.166(9)
_cell_angle_gamma 90.00
_cell_formula_units_Z 2
_cell_length_a 12.431(2)
_cell_length_b 15.176(3)
_cell_length_c 15.3466(17)
_cell_measurement_temperature 293(2)
_cell_volume 2395.5(7)
_computing_structure_refinement 'SHELXL-97 (Sheldrick, 1997)'
_computing_structure_solution 'SHELXS-97 (Sheldrick, 1990)'
_diffrn_ambient_temperature 293(2)
_diffrn_measured_fraction_theta_full 0.993
_diffrn_measured_fraction_theta_max 0.993
_diffrn_measurement_device_type 'CCD area detector'
_diffrn_measurement_method 'phi and omega scans'
_diffrn_radiation_monochromator graphite
_diffrn_radiation_source 'fine-focus sealed tube'
_diffrn_radiation_type MoK\a
_diffrn_radiation_wavelength 0.71073
_diffrn_reflns_av_R_equivalents 0.1383
_diffrn_reflns_av_sigmaI/netI 0.1691
_diffrn_reflns_limit_h_max 16
_diffrn_reflns_limit_h_min -15
_diffrn_reflns_limit_k_max 19
_diffrn_reflns_limit_k_min -17
_diffrn_reflns_limit_l_max 19
_diffrn_reflns_limit_l_min -19
_diffrn_reflns_number 20090
_diffrn_reflns_theta_full 27.52
_diffrn_reflns_theta_max 27.52
_diffrn_reflns_theta_min 1.98
_exptl_absorpt_coefficient_mu 1.348
_exptl_absorpt_correction_T_max 0.7650
_exptl_absorpt_correction_T_min 0.7041
_exptl_absorpt_correction_type multi-scan
_exptl_crystal_colour colorless
_exptl_crystal_density_diffrn 1.136
_exptl_crystal_density_method 'not measured'
_exptl_crystal_description block
_exptl_crystal_F_000 876
_exptl_crystal_size_max 0.28
_exptl_crystal_size_mid 0.25
_exptl_crystal_size_min 0.21
_refine_diff_density_max 0.413
_refine_diff_density_min -0.371
_refine_diff_density_rms 0.067
_refine_ls_extinction_method none
_refine_ls_goodness_of_fit_ref 1.121
_refine_ls_hydrogen_treatment mixed
_refine_ls_matrix_type full
_refine_ls_number_parameters 240
_refine_ls_number_reflns 5483
_refine_ls_number_restraints 30
_refine_ls_restrained_S_all 1.173
_refine_ls_R_factor_all 0.1974
_refine_ls_R_factor_gt 0.0620
_refine_ls_shift/su_max 0.001
_refine_ls_shift/su_mean 0.000
_refine_ls_structure_factor_coef Fsqd
_refine_ls_weighting_details 'calc w=1/[\s^2^(Fo^2^)+(0.0100P)^2^+1.0000P] where P=(Fo^2^+2Fc^2^)/3'
_refine_ls_weighting_scheme calc
_refine_ls_wR_factor_gt 0.0870
_refine_ls_wR_factor_ref 0.1067
_reflns_number_gt 2306
_reflns_number_total 5483
_reflns_threshold_expression >2sigma(I)
_cod_data_source_file c2cc36045d.txt
_cod_data_source_block 110817a_0m
_cod_original_sg_symbol_H-M P2/c
_cod_database_code 7108653

loop_
_symmetry_equiv_pos_as_xyz
'x, y, z'
'-x, y, -z+1/2'
'-x, -y, -z'
'x, -y, z-1/2'

loop_
_atom_site_label
_atom_site_type_symbol
_atom_site_fract_x
_atom_site_fract_y
_atom_site_fract_z
_atom_site_U_iso_or_equiv
_atom_site_adp_type
_atom_site_occupancy
_atom_site_symmetry_multiplicity
_atom_site_calc_flag
_atom_site_refinement_flags
Y1 Y 1.0000 0.26362(4) 0.7500 0.0451(2) Uani 1 2 d S
Si1 Si 0.71852(14) 0.33502(11) 0.73885(12) 0.0757(5) Uani 1 1 d U
Si2 Si 0.77530(15) 0.40131(9) 0.58640(11) 0.0654(5) Uani 1 1 d .
N1 N 1.0330(4) 0.1505(2) 0.8628(3) 0.0591(11) Uani 1 1 d .
N2 N 0.8471(4) -0.1157(3) 0.7595(3) 0.0545(11) Uani 1 1 d .
N3 N 0.8158(3) 0.3371(2) 0.6928(3) 0.0486(10) Uani 1 1 d .
C1 C 0.9316(5) 0.0947(4) 0.8354(4) 0.0647(15) Uani 1 1 d .
H1 H 0.8455 0.1135 0.7958 0.078 Uiso 1 1 calc R
C2 C 0.9646(5) 0.0115(3) 0.8694(4) 0.0531(13) Uani 1 1 d .
C3 C 1.1036(6) 0.0102(3) 0.9261(4) 0.0530(14) Uani 1 1 d .
C4 C 1.1411(5) 0.0964(3) 0.9184(3) 0.0488(12) Uani 1 1 d .
C5 C 1.2714(6) 0.1187(4) 0.9655(4) 0.0739(16) Uani 1 1 d .
H5 H 1.2962 0.1757 0.9620 0.089 Uiso 1 1 calc R
C6 C 1.3607(6) 0.0533(5) 1.0169(5) 0.0902(19) Uani 1 1 d .
H6 H 1.4478 0.0657 1.0457 0.108 Uiso 1 1 calc R
C7 C 1.3271(7) -0.0307(5) 1.0279(5) 0.094(2) Uani 1 1 d .
H7 H 1.3917 -0.0726 1.0660 0.112 Uiso 1 1 calc R
C8 C 1.1996(7) -0.0529(3) 0.9832(4) 0.0731(17) Uani 1 1 d .
H8 H 1.1774 -0.1095 0.9910 0.088 Uiso 1 1 calc R
C9 C 0.8802(5) -0.0645(3) 0.8536(4) 0.0722(16) Uani 1 1 d .
H9A H 0.9249 -0.1022 0.9153 0.087 Uiso 1 1 calc R
H9B H 0.8011 -0.0433 0.8449 0.087 Uiso 1 1 calc R
C10 C 0.7886(5) -0.2042(3) 0.7488(4) 0.0632(15) Uani 1 1 d .
C11 C 0.7347(5) -0.2356(3) 0.6384(4) 0.0915(18) Uani 1 1 d .
H11A H 0.6741 -0.1930 0.5888 0.137 Uiso 1 1 calc R
H11B H 0.6913 -0.2910 0.6268 0.137 Uiso 1 1 calc R
H11C H 0.8045 -0.2429 0.6292 0.137 Uiso 1 1 calc R
C12 C 0.6804(6) -0.2020(4) 0.7671(4) 0.105(2) Uani 1 1 d .
H12A H 0.7149 -0.1827 0.8377 0.157 Uiso 1 1 calc R
H12B H 0.6441 -0.2599 0.7569 0.157 Uiso 1 1 calc R
H12C H 0.6137 -0.1619 0.7181 0.157 Uiso 1 1 calc R
C13 C 0.8964(5) -0.2660(3) 0.8280(4) 0.0915(18) Uani 1 1 d .
H13A H 0.9619 -0.2700 0.8134 0.137 Uiso 1 1 calc R
H13B H 0.8608 -0.3234 0.8226 0.137 Uiso 1 1 calc R
H13C H 0.9345 -0.2435 0.8979 0.137 Uiso 1 1 calc R
C16 C 0.6619(7) 0.4445(4) 0.7473(6) 0.173(3) Uani 1 1 d U
H16A H 0.7338 0.4848 0.7802 0.259 Uiso 1 1 calc R
H16B H 0.6255 0.4408 0.7883 0.259 Uiso 1 1 calc R
H16C H 0.5967 0.4651 0.6777 0.259 Uiso 1 1 calc R
C15 C 0.5761(6) 0.2629(5) 0.6576(5) 0.171(3) Uani 1 1 d U
H15A H 0.5063 0.2965 0.6008 0.257 Uiso 1 1 calc R
H15B H 0.5488 0.2392 0.7002 0.257 Uiso 1 1 calc R
H15C H 0.5990 0.2156 0.6294 0.257 Uiso 1 1 calc R
C14 C 0.7977(5) 0.2914(4) 0.8736(4) 0.0986(19) Uani 1 1 d U
H14A H 0.8494 0.2410 0.8820 0.148 Uiso 1 1 calc R
H14B H 0.7325 0.2745 0.8855 0.148 Uiso 1 1 calc R
H14C H 0.8524 0.3360 0.9234 0.148 Uiso 1 1 calc R
C17 C 0.6092(5) 0.3802(4) 0.4655(4) 0.122(2) Uani 1 1 d .
H17A H 0.5943 0.3178 0.4556 0.183 Uiso 1 1 calc R
H17B H 0.6031 0.4051 0.4054 0.183 Uiso 1 1 calc R
H17C H 0.5452 0.4067 0.4735 0.183 Uiso 1 1 calc R
C19 C 0.8910(5) 0.3760(3) 0.5494(4) 0.0858(18) Uani 1 1 d .
H19A H 0.9779 0.3896 0.6074 0.129 Uiso 1 1 calc R
H19B H 0.8696 0.4108 0.4894 0.129 Uiso 1 1 calc R
H19C H 0.8854 0.3146 0.5323 0.129 Uiso 1 1 calc R
C18 C 0.7892(6) 0.5212(3) 0.6103(5) 0.125(2) Uani 1 1 d .
H18A H 0.7321 0.5387 0.6308 0.187 Uiso 1 1 calc R
H18B H 0.7654 0.5518 0.5471 0.187 Uiso 1 1 calc R
H18C H 0.8772 0.5357 0.6656 0.187 Uiso 1 1 calc R
Li1 Li 1.0000 -0.0796(7) 0.7500 0.065(3) Uani 1 2 d S
H2 H 0.774(4) -0.082(3) 0.699(3) 0.079(17) Uiso 1 1 d .

loop_
_atom_site_aniso_label
_atom_site_aniso_U_11
_atom_site_aniso_U_22
_atom_site_aniso_U_33
_atom_site_aniso_U_23
_atom_site_aniso_U_13
_atom_site_aniso_U_12
Y1 0.0426(4) 0.0348(4) 0.0567(4) 0.000 0.0271(3) 0.000
Si1 0.0517(10) 0.1084(14) 0.0694(11) -0.0051(9) 0.0355(9) 0.0128(9)
Si2 0.0651(11) 0.0585(10) 0.0676(10) 0.0103(8) 0.0341(9) 0.0195(8)
N1 0.061(3) 0.044(3) 0.071(3) 0.000(2) 0.036(3) -0.002(2)
N2 0.073(3) 0.047(3) 0.047(3) -0.008(2) 0.036(3) -0.013(2)
N3 0.045(2) 0.050(2) 0.056(2) -0.006(2) 0.032(2) 0.0031(19)
C1 0.068(4) 0.067(4) 0.060(3) 0.001(3) 0.036(3) -0.011(3)
C2 0.082(4) 0.041(3) 0.049(3) -0.006(3) 0.045(3) -0.018(3)
C3 0.092(4) 0.036(3) 0.038(3) -0.001(2) 0.041(3) 0.001(3)
C4 0.061(4) 0.050(3) 0.043(3) -0.005(3) 0.033(3) -0.002(3)
C5 0.076(4) 0.059(4) 0.081(4) -0.016(3) 0.041(4) -0.011(4)
C6 0.064(4) 0.091(5) 0.100(5) -0.016(4) 0.036(4) 0.000(4)
C7 0.099(6) 0.077(5) 0.083(5) 0.010(4) 0.038(4) 0.032(4)
C8 0.113(5) 0.049(4) 0.068(4) 0.002(3) 0.058(4) 0.008(4)
C9 0.109(5) 0.059(4) 0.063(4) -0.021(3) 0.057(4) -0.031(3)
C10 0.080(4) 0.051(3) 0.059(4) -0.005(3) 0.039(3) -0.020(3)
C11 0.120(5) 0.075(4) 0.059(4) -0.022(3) 0.038(3) -0.031(4)
C12 0.113(5) 0.103(5) 0.117(5) -0.018(4) 0.075(5) -0.039(4)
C13 0.111(4) 0.060(4) 0.081(4) 0.014(3) 0.040(4) -0.010(4)
C16 0.223(7) 0.176(5) 0.186(6) 0.048(4) 0.156(6) 0.108(5)
C15 0.108(5) 0.303(7) 0.135(5) -0.056(5) 0.088(4) -0.072(5)
C14 0.091(4) 0.124(5) 0.110(4) 0.017(3) 0.074(3) 0.009(3)
C17 0.069(4) 0.147(6) 0.101(5) 0.047(4) 0.017(4) 0.016(4)
C19 0.107(5) 0.097(4) 0.073(4) 0.023(3) 0.062(4) 0.030(4)
C18 0.185(7) 0.064(4) 0.162(7) 0.017(4) 0.120(6) 0.029(4)
Li1 0.098(10) 0.056(8) 0.060(8) 0.000 0.055(8) 0.000

loop_
_atom_type_symbol
_atom_type_description
_atom_type_scat_dispersion_real
_atom_type_scat_dispersion_imag
_atom_type_scat_source
C C 0.0033 0.0016 'International Tables Vol C Tables 4.2.6.8 and 6.1.1.4'
H H 0.0000 0.0000 'International Tables Vol C Tables 4.2.6.8 and 6.1.1.4'
Li Li -0.0003 0.0001 'International Tables Vol C Tables 4.2.6.8 and 6.1.1.4'
N N 0.0061 0.0033 'International Tables Vol C Tables 4.2.6.8 and 6.1.1.4'
Si Si 0.0817 0.0704 'International Tables Vol C Tables 4.2.6.8 and 6.1.1.4'
Y Y -2.7962 3.5667 'International Tables Vol C Tables 4.2.6.8 and 6.1.1.4'

loop_
_geom_angle_atom_site_label_1
_geom_angle_atom_site_label_2
_geom_angle_atom_site_label_3
_geom_angle
_geom_angle_site_symmetry_1
_geom_angle_site_symmetry_3
N3 Y1 N3 120.16(17) 2_756 .
N3 Y1 N1 112.16(14) 2_756 2_756
N3 Y1 N1 111.45(14) . 2_756
N3 Y1 N1 111.45(13) 2_756 .
N3 Y1 N1 112.16(14) . .
N1 Y1 N1 83.75(18) 2_756 .
N3 Y1 Si2 29.66(9) 2_756 2_756
N3 Y1 Si2 103.21(9) . 2_756
N1 Y1 Si2 140.43(11) 2_756 2_756
N1 Y1 Si2 100.67(10) . 2_756
N3 Si1 C16 113.6(3) . .
N3 Si1 C14 114.5(2) . .
C16 Si1 C14 103.3(3) . .
N3 Si1 C15 111.4(2) . .
C16 Si1 C15 108.9(4) . .
C14 Si1 C15 104.5(3) . .
N3 Si2 C18 115.2(2) . .
N3 Si2 C19 108.0(2) . .
C18 Si2 C19 105.2(3) . .
N3 Si2 C17 114.6(2) . .
C18 Si2 C17 107.1(3) . .
C19 Si2 C17 105.9(3) . .
C1 N1 C4 103.3(4) . .
C1 N1 Y1 118.9(3) . .
C4 N1 Y1 127.3(3) . .
C9 N2 C10 115.6(4) . .
C9 N2 Li1 99.7(3) . .
C10 N2 Li1 130.0(4) . .
C9 N2 H2 105(3) . .
C10 N2 H2 103(2) . .
Li1 N2 H2 101(3) . .
Si1 N3 Si2 120.4(2) . .
Si1 N3 Y1 129.39(19) . .
Si2 N3 Y1 110.20(17) . .
C2 C1 N1 115.7(5) . .
C2 C1 H1 122.1 . .
N1 C1 H1 122.1 . .
C1 C2 C3 104.5(4) . .
C1 C2 C9 129.4(5) . .
C3 C2 C9 126.1(5) . .
C8 C3 C4 118.9(5) . .
C8 C3 C2 135.0(5) . .
C4 C3 C2 106.1(5) . .
C8 C3 Li1 92.5(4) . .
C4 C3 Li1 112.8(3) . .
C2 C3 Li1 69.8(3) . .
N1 C4 C5 128.2(5) . .
N1 C4 C3 110.4(5) . .
C5 C4 C3 121.4(5) . .
C6 C5 C4 117.1(5) . .
C6 C5 H5 121.5 . .
C4 C5 H5 121.5 . .
C5 C6 C7 122.6(6) . .
C5 C6 H6 118.7 . .
C7 C6 H6 118.7 . .
C8 C7 C6 120.7(6) . .
C8 C7 H7 119.6 . .
C6 C7 H7 119.6 . .
C7 C8 C3 119.2(6) . .
C7 C8 H8 120.4 . .
C3 C8 H8 120.4 . .
N2 C9 C2 110.5(4) . .
N2 C9 H9A 109.5 . .
C2 C9 H9A 109.5 . .
N2 C9 H9B 109.5 . .
C2 C9 H9B 109.5 . .
H9A C9 H9B 108.1 . .
N2 C10 C11 106.9(4) . .
N2 C10 C13 108.1(4) . .
C11 C10 C13 109.8(4) . .
N2 C10 C12 112.7(4) . .
C11 C10 C12 109.5(4) . .
C13 C10 C12 109.8(4) . .
C10 C11 H11A 109.5 . .
C10 C11 H11B 109.5 . .
H11A C11 H11B 109.5 . .
C10 C11 H11C 109.5 . .
H11A C11 H11C 109.5 . .
H11B C11 H11C 109.5 . .
C10 C12 H12A 109.5 . .
C10 C12 H12B 109.5 . .
H12A C12 H12B 109.5 . .
C10 C12 H12C 109.5 . .
H12A C12 H12C 109.5 . .
H12B C12 H12C 109.5 . .
C10 C13 H13A 109.5 . .
C10 C13 H13B 109.5 . .
H13A C13 H13B 109.5 . .
C10 C13 H13C 109.5 . .
H13A C13 H13C 109.5 . .
H13B C13 H13C 109.5 . .
Si1 C16 H16A 109.5 . .
Si1 C16 H16B 109.5 . .
H16A C16 H16B 109.5 . .
Si1 C16 H16C 109.5 . .
H16A C16 H16C 109.5 . .
H16B C16 H16C 109.5 . .
Si1 C15 H15A 109.5 . .
Si1 C15 H15B 109.5 . .
H15A C15 H15B 109.5 . .
Si1 C15 H15C 109.5 . .
H15A C15 H15C 109.5 . .
H15B C15 H15C 109.5 . .
Si1 C14 H14A 109.5 . .
Si1 C14 H14B 109.5 . .
H14A C14 H14B 109.5 . .
Si1 C14 H14C 109.5 . .
H14A C14 H14C 109.5 . .
H14B C14 H14C 109.5 . .
Si2 C17 H17A 109.5 . .
Si2 C17 H17B 109.5 . .
H17A C17 H17B 109.5 . .
Si2 C17 H17C 109.5 . .
H17A C17 H17C 109.5 . .
H17B C17 H17C 109.5 . .
Si2 C19 H19A 109.5 . .
Si2 C19 H19B 109.5 . .
H19A C19 H19B 109.5 . .
Si2 C19 H19C 109.5 . .
H19A C19 H19C 109.5 . .
H19B C19 H19C 109.5 . .
Si2 C18 H18A 109.5 . .
Si2 C18 H18B 109.5 . .
H18A C18 H18B 109.5 . .
Si2 C18 H18C 109.5 . .
H18A C18 H18C 109.5 . .
H18B C18 H18C 109.5 . .
N2 Li1 N2 149.2(6) . 2_756
N2 Li1 C2 137.8(3) . 2_756
N2 Li1 C2 63.24(17) 2_756 2_756
N2 Li1 C3 90.20(18) . .
N2 Li1 C3 105.8(2) 2_756 .
C2 Li1 C3 106.2(4) 2_756 .
N2 Li1 C3 105.8(2) . 2_756
N2 Li1 C3 90.20(18) 2_756 2_756
C2 Li1 C3 32.24(16) 2_756 2_756
C3 Li1 C3 117.6(5) . 2_756
N2 Li1 C9 152.9(3) . 2_756
N2 Li1 C9 32.29(13) 2_756 2_756
C2 Li1 C9 32.50(13) 2_756 2_756
C3 Li1 C9 116.3(3) . 2_756
C3 Li1 C9 58.02(17) 2_756 2_756

loop_
_geom_bond_atom_site_label_1
_geom_bond_atom_site_label_2
_geom_bond_distance
_geom_bond_site_symmetry_2
Y1 N3 2.236(3) 2_756
Y1 N3 2.236(3) .
Y1 N1 2.306(4) 2_756
Y1 N1 2.306(4) .
Y1 Si2 3.2551(15) 2_756
Si1 N3 1.710(4) .
Si1 C16 1.837(6) .
Si1 C14 1.842(5) .
Si1 C15 1.846(6) .
Si2 N3 1.716(4) .
Si2 C18 1.846(5) .
Si2 C19 1.859(5) .
Si2 C17 1.872(5) .
N1 C1 1.373(5) .
N1 C4 1.385(5) .
N2 C9 1.480(5) .
N2 C10 1.492(5) .
N2 Li1 2.061(5) .
N2 H2 1.00(4) .
C1 C2 1.340(6) .
C1 H1 0.9300 .
C2 C3 1.434(6) .
C2 C9 1.484(6) .
C3 C8 1.390(6) .
C3 C4 1.416(6) .
C3 Li1 2.629(7) .
C4 C5 1.395(6) .
C5 C6 1.362(7) .
C5 H5 0.9300 .
C6 C7 1.381(7) .
C6 H6 0.9300 .
C7 C8 1.370(7) .
C7 H7 0.9300 .
C8 H8 0.9300 .
C9 H9A 0.9700 .
C9 H9B 0.9700 .
C10 C11 1.507(6) .
C10 C13 1.524(6) .
C10 C12 1.522(6) .
C11 H11A 0.9600 .
C11 H11B 0.9600 .
C11 H11C 0.9600 .
C12 H12A 0.9600 .
C12 H12B 0.9600 .
C12 H12C 0.9600 .
C13 H13A 0.9600 .
C13 H13B 0.9600 .
C13 H13C 0.9600 .
C16 H16A 0.9600 .
C16 H16B 0.9600 .
C16 H16C 0.9600 .
C15 H15A 0.9600 .
C15 H15B 0.9600 .
C15 H15C 0.9600 .
C14 H14A 0.9600 .
C14 H14B 0.9600 .
C14 H14C 0.9600 .
C17 H17A 0.9600 .
C17 H17B 0.9600 .
C17 H17C 0.9600 .
C19 H19A 0.9600 .
C19 H19B 0.9600 .
C19 H19C 0.9600 .
C18 H18A 0.9600 .
C18 H18B 0.9600 .
C18 H18C 0.9600 .
Li1 N2 2.061(5) 2_756
Li1 C2 2.523(8) 2_756
Li1 C3 2.629(7) 2_756
Li1 C9 2.731(5) 2_756

loop_
_geom_torsion_atom_site_label_1
_geom_torsion_atom_site_label_2
_geom_torsion_atom_site_label_3
_geom_torsion_atom_site_label_4
_geom_torsion
_geom_torsion_site_symmetry_1
_geom_torsion_site_symmetry_4
N3 Y1 N1 C1 -175.4(3) 2_756 .
N3 Y1 N1 C1 46.7(4) . .
N1 Y1 N1 C1 -64.0(3) 2_756 .
Si2 Y1 N1 C1 155.8(3) 2_756 .
N3 Y1 N1 C4 -36.8(4) 2_756 .
N3 Y1 N1 C4 -174.8(3) . .
N1 Y1 N1 C4 74.6(4) 2_756 .
Si2 Y1 N1 C4 -65.7(4) 2_756 .
C16 Si1 N3 Si2 -44.0(4) . .
C14 Si1 N3 Si2 -162.4(2) . .
C15 Si1 N3 Si2 79.4(4) . .
C16 Si1 N3 Y1 137.0(3) . .
C14 Si1 N3 Y1 18.6(3) . .
C15 Si1 N3 Y1 -99.6(3) . .
C18 Si2 N3 Si1 69.7(3) . .
C19 Si2 N3 Si1 -173.0(2) . .
C17 Si2 N3 Si1 -55.3(3) . .
C18 Si2 N3 Y1 -111.1(3) . .
C19 Si2 N3 Y1 6.1(3) . .
C17 Si2 N3 Y1 123.9(2) . .
N3 Y1 N3 Si1 -120.0(2) 2_756 .
N1 Y1 N3 Si1 105.8(2) 2_756 .
N1 Y1 N3 Si1 13.9(3) . .
Si2 Y1 N3 Si1 -93.6(2) 2_756 .
N3 Y1 N3 Si2 60.91(14) 2_756 .
N1 Y1 N3 Si2 -73.3(2) 2_756 .
N1 Y1 N3 Si2 -165.21(16) . .
Si2 Y1 N3 Si2 87.27(16) 2_756 .
C4 N1 C1 C2 1.1(5) . .
Y1 N1 C1 C2 148.3(3) . .
N1 C1 C2 C3 -0.1(6) . .
N1 C1 C2 C9 -179.8(4) . .
C1 C2 C3 C8 177.8(5) . .
C9 C2 C3 C8 -2.5(8) . .
C1 C2 C3 C4 -1.0(5) . .
C9 C2 C3 C4 178.8(4) . .
C1 C2 C3 Li1 -109.8(4) . .
C9 C2 C3 Li1 69.9(5) . .
C1 N1 C4 C5 -179.7(5) . .
Y1 N1 C4 C5 36.9(7) . .
C1 N1 C4 C3 -1.6(5) . .
Y1 N1 C4 C3 -145.1(3) . .
C8 C3 C4 N1 -177.3(4) . .
C2 C3 C4 N1 1.7(5) . .
Li1 C3 C4 N1 76.1(4) . .
C8 C3 C4 C5 0.9(7) . .
C2 C3 C4 C5 179.9(4) . .
Li1 C3 C4 C5 -105.7(5) . .
N1 C4 C5 C6 179.5(5) . .
C3 C4 C5 C6 1.7(7) . .
C4 C5 C6 C7 -3.4(9) . .
C5 C6 C7 C8 2.6(10) . .
C6 C7 C8 C3 0.2(9) . .
C4 C3 C8 C7 -1.8(7) . .
C2 C3 C8 C7 179.6(5) . .
Li1 C3 C8 C7 116.0(5) . .
C10 N2 C9 C2 166.7(4) . .
Li1 N2 C9 C2 23.1(5) . .
C1 C2 C9 N2 92.8(6) . .
C3 C2 C9 N2 -86.9(6) . .
C9 N2 C10 C11 167.3(4) . .
Li1 N2 C10 C11 -62.6(6) . .
C9 N2 C10 C13 -74.6(6) . .
Li1 N2 C10 C13 55.5(5) . .
C9 N2 C10 C12 46.9(6) . .
Li1 N2 C10 C12 177.1(3) . .
C9 N2 Li1 N2 126.8(3) . 2_756
C10 N2 Li1 N2 -8.8(4) . 2_756
C9 N2 Li1 C2 -110.4(6) . 2_756
C10 N2 Li1 C2 114.0(8) . 2_756
C9 N2 Li1 C3 4.4(4) . .
C10 N2 Li1 C3 -131.3(4) . .
C9 N2 Li1 C3 -114.5(4) . 2_756
C10 N2 Li1 C3 109.9(5) . 2_756
C9 N2 Li1 C9 -163.5(10) . 2_756
C10 N2 Li1 C9 60.9(12) . 2_756
C8 C3 Li1 N2 105.7(4) . .
C4 C3 Li1 N2 -131.4(5) . .
C2 C3 Li1 N2 -31.8(4) . .
C8 C3 Li1 N2 -47.6(5) . 2_756
C4 C3 Li1 N2 75.3(6) . 2_756
C2 C3 Li1 N2 174.8(5) . 2_756
C8 C3 Li1 C2 -113.7(4) . 2_756
C4 C3 Li1 C2 9.2(4) . 2_756
C2 C3 Li1 C2 108.8(4) . 2_756
C8 C3 Li1 C3 -146.3(4) . 2_756
C4 C3 Li1 C3 -23.4(3) . 2_756
C2 C3 Li1 C3 76.1(3) . 2_756
C8 C3 Li1 C9 -80.4(5) . 2_756
C4 C3 Li1 C9 42.5(6) . 2_756
C2 C3 Li1 C9 142.0(5) . 2_756
